data_7233405
loop_
_publ_author_name
'Verma, Pankaj'
'Singh, Udai P.'
'Butcher, Ray J.'

_publ_section_title
;
 Luminescent metal organic frameworks for sensing and gas adsorption
 studies
;
_journal_issue 36
_journal_name_full CrystEngComm
_journal_page_first 5470
_journal_paper_doi 10.1039/C9CE00732F
_journal_volume 21
_journal_year 2019
_chemical_formula_moiety 'C576 H720 N48 O248 Zn56'
_chemical_formula_sum 'C72 H90 N6 O31 Zn7'
_chemical_formula_weight 1993.08
_space_group_crystal_system cubic
_space_group_IT_number 225
_space_group_name_Hall '-F 4 2 3'
_space_group_name_H-M_alt 'F m -3 m'
_symmetry_space_group_name_Hall '-F 4 2 3'
_symmetry_space_group_name_H-M 'F m -3 m'
_atom_sites_solution_hydrogens mixed
_audit_creation_method SHELXL-2018/3
_audit_update_record
;
2019-05-06 deposited with the CCDC.    2019-08-07 downloaded from the CCDC.
;
_cell_angle_alpha 90
_cell_angle_beta 90
_cell_angle_gamma 90
_cell_formula_units_Z 16
_cell_length_a 43.6114(18)
_cell_length_b 43.6114(18)
_cell_length_c 43.6114(18)
_cell_measurement_reflns_used 9867
_cell_measurement_temperature 296(2)
_cell_measurement_theta_max 20.23
_cell_measurement_theta_min 2.29
_cell_volume 82947(6)
_computing_cell_refinement 'Bruker SAINT'
_computing_data_collection 'Bruker APEX2'
_computing_data_reduction 'Bruker SAINT'
_computing_molecular_graphics 'Bruker SHELXTL'
_computing_publication_material 'Bruker SHELXTL'
_computing_structure_refinement 'SHELXL-2018/3 (Sheldrick, 2018)'
_computing_structure_solution 'SHELXS-97 (Sheldrick, 2008)'
_diffrn_ambient_temperature 296(2)
_diffrn_measured_fraction_theta_full 0.992
_diffrn_measured_fraction_theta_max 0.992
_diffrn_measurement_device_type 'Bruker APEX-II CCD'
_diffrn_measurement_method '\f and \w scans'
_diffrn_radiation_type MoK\a
_diffrn_radiation_wavelength 0.71073
_diffrn_reflns_av_R_equivalents 0.1901
_diffrn_reflns_av_unetI/netI 0.0414
_diffrn_reflns_Laue_measured_fraction_full 0.992
_diffrn_reflns_Laue_measured_fraction_max 0.992
_diffrn_reflns_limit_h_max 52
_diffrn_reflns_limit_h_min -52
_diffrn_reflns_limit_k_max 52
_diffrn_reflns_limit_k_min -52
_diffrn_reflns_limit_l_max 52
_diffrn_reflns_limit_l_min -52
_diffrn_reflns_number 290540
_diffrn_reflns_point_group_measured_fraction_full 0.992
_diffrn_reflns_point_group_measured_fraction_max 0.992
_diffrn_reflns_theta_full 25.242
_diffrn_reflns_theta_max 25.267
_diffrn_reflns_theta_min 2.642
_exptl_absorpt_coefficient_mu 0.830
_exptl_absorpt_correction_T_max 0.7457
_exptl_absorpt_correction_T_min 0.6050
_exptl_absorpt_correction_type multi-scan
_exptl_absorpt_process_details 'Sadabs (Sheldrick, 1996)'
_exptl_crystal_colour yellow
_exptl_crystal_density_diffrn 0.638
_exptl_crystal_description block
_exptl_crystal_F_000 16352
_exptl_crystal_size_max 0.18
_exptl_crystal_size_mid 0.17
_exptl_crystal_size_min 0.16
_refine_diff_density_max 4.599
_refine_diff_density_min -0.837
_refine_diff_density_rms 0.192
_refine_ls_extinction_method none
_refine_ls_goodness_of_fit_ref 1.688
_refine_ls_hydrogen_treatment constr
_refine_ls_matrix_type full
_refine_ls_number_parameters 127
_refine_ls_number_reflns 3648
_refine_ls_number_restraints 6
_refine_ls_restrained_S_all 1.695
_refine_ls_R_factor_all 0.2533
_refine_ls_R_factor_gt 0.1448
_refine_ls_shift/su_max 0.000
_refine_ls_shift/su_mean 0.000
_refine_ls_structure_factor_coef Fsqd
_refine_ls_weighting_details 'w=1/[\s^2^(Fo^2^)+(0.2000P)^2^] where P=(Fo^2^+2Fc^2^)/3'
_refine_ls_weighting_scheme calc
_refine_ls_wR_factor_gt 0.3452
_refine_ls_wR_factor_ref 0.4833
_reflns_Friedel_coverage 0.000
_reflns_number_gt 1809
_reflns_number_total 3648
_reflns_threshold_expression 'I > 2\s(I)'
_cod_data_source_file c9ce00732f2.cif
_cod_data_source_block shelx
_cod_depositor_comments 'Adding full bibliography for 7233404--7233405.cif.'
_cod_original_cell_volume 82947(10)
_cod_database_code 7233405
_shelx_shelxl_version_number 2018/3
_shelx_space_group_comment
;
The symmetry employed for this shelxl refinement is uniquely defined
by the following loop, which should always be used as a source of
symmetry information in preference to the above space-group names.
They are only intended as comments.
;

loop_
_space_group_symop_operation_xyz
'x, y, z'
'-y, x, z'
'-x, -y, z'
'y, -x, z'
'x, -y, -z'
'y, x, -z'
'-x, y, -z'
'-y, -x, -z'
'z, x, y'
'-x, z, y'
'-z, -x, y'
'x, -z, y'
'z, -x, -y'
'x, z, -y'
'-z, x, -y'
'-x, -z, -y'
'y, z, x'
'-z, -y, -x'
'-z, y, x'
'z, y, -x'
'z, -y, x'
'y, -z, -x'
'-y, -z, x'
'-y, z, -x'
'x, y+1/2, z+1/2'
'-y, x+1/2, z+1/2'
'-x, -y+1/2, z+1/2'
'y, -x+1/2, z+1/2'
'x, -y+1/2, -z+1/2'
'y, x+1/2, -z+1/2'
'-x, y+1/2, -z+1/2'
'-y, -x+1/2, -z+1/2'
'z, x+1/2, y+1/2'
'-x, z+1/2, y+1/2'
'-z, -x+1/2, y+1/2'
'x, -z+1/2, y+1/2'
'z, -x+1/2, -y+1/2'
'x, z+1/2, -y+1/2'
'-z, x+1/2, -y+1/2'
'-x, -z+1/2, -y+1/2'
'y, z+1/2, x+1/2'
'-z, -y+1/2, -x+1/2'
'-z, y+1/2, x+1/2'
'z, y+1/2, -x+1/2'
'z, -y+1/2, x+1/2'
'y, -z+1/2, -x+1/2'
'-y, -z+1/2, x+1/2'
'-y, z+1/2, -x+1/2'
'x+1/2, y, z+1/2'
'-y+1/2, x, z+1/2'
'-x+1/2, -y, z+1/2'
'y+1/2, -x, z+1/2'
'x+1/2, -y, -z+1/2'
'y+1/2, x, -z+1/2'
'-x+1/2, y, -z+1/2'
'-y+1/2, -x, -z+1/2'
'z+1/2, x, y+1/2'
'-x+1/2, z, y+1/2'
'-z+1/2, -x, y+1/2'
'x+1/2, -z, y+1/2'
'z+1/2, -x, -y+1/2'
'x+1/2, z, -y+1/2'
'-z+1/2, x, -y+1/2'
'-x+1/2, -z, -y+1/2'
'y+1/2, z, x+1/2'
'-z+1/2, -y, -x+1/2'
'-z+1/2, y, x+1/2'
'z+1/2, y, -x+1/2'
'z+1/2, -y, x+1/2'
'y+1/2, -z, -x+1/2'
'-y+1/2, -z, x+1/2'
'-y+1/2, z, -x+1/2'
'x+1/2, y+1/2, z'
'-y+1/2, x+1/2, z'
'-x+1/2, -y+1/2, z'
'y+1/2, -x+1/2, z'
'x+1/2, -y+1/2, -z'
'y+1/2, x+1/2, -z'
'-x+1/2, y+1/2, -z'
'-y+1/2, -x+1/2, -z'
'z+1/2, x+1/2, y'
'-x+1/2, z+1/2, y'
'-z+1/2, -x+1/2, y'
'x+1/2, -z+1/2, y'
'z+1/2, -x+1/2, -y'
'x+1/2, z+1/2, -y'
'-z+1/2, x+1/2, -y'
'-x+1/2, -z+1/2, -y'
'y+1/2, z+1/2, x'
'-z+1/2, -y+1/2, -x'
'-z+1/2, y+1/2, x'
'z+1/2, y+1/2, -x'
'z+1/2, -y+1/2, x'
'y+1/2, -z+1/2, -x'
'-y+1/2, -z+1/2, x'
'-y+1/2, z+1/2, -x'
'-x, -y, -z'
'y, -x, -z'
'x, y, -z'
'-y, x, -z'
'-x, y, z'
'-y, -x, z'
'x, -y, z'
'y, x, z'
'-z, -x, -y'
'x, -z, -y'
'z, x, -y'
'-x, z, -y'
'-z, x, y'
'-x, -z, y'
'z, -x, y'
'x, z, y'
'-y, -z, -x'
'z, y, x'
'z, -y, -x'
'-z, -y, x'
'-z, y, -x'
'-y, z, x'
'y, z, -x'
'y, -z, x'
'-x, -y+1/2, -z+1/2'
'y, -x+1/2, -z+1/2'
'x, y+1/2, -z+1/2'
'-y, x+1/2, -z+1/2'
'-x, y+1/2, z+1/2'
'-y, -x+1/2, z+1/2'
'x, -y+1/2, z+1/2'
'y, x+1/2, z+1/2'
'-z, -x+1/2, -y+1/2'
'x, -z+1/2, -y+1/2'
'z, x+1/2, -y+1/2'
'-x, z+1/2, -y+1/2'
'-z, x+1/2, y+1/2'
'-x, -z+1/2, y+1/2'
'z, -x+1/2, y+1/2'
'x, z+1/2, y+1/2'
'-y, -z+1/2, -x+1/2'
'z, y+1/2, x+1/2'
'z, -y+1/2, -x+1/2'
'-z, -y+1/2, x+1/2'
'-z, y+1/2, -x+1/2'
'-y, z+1/2, x+1/2'
'y, z+1/2, -x+1/2'
'y, -z+1/2, x+1/2'
'-x+1/2, -y, -z+1/2'
'y+1/2, -x, -z+1/2'
'x+1/2, y, -z+1/2'
'-y+1/2, x, -z+1/2'
'-x+1/2, y, z+1/2'
'-y+1/2, -x, z+1/2'
'x+1/2, -y, z+1/2'
'y+1/2, x, z+1/2'
'-z+1/2, -x, -y+1/2'
'x+1/2, -z, -y+1/2'
'z+1/2, x, -y+1/2'
'-x+1/2, z, -y+1/2'
'-z+1/2, x, y+1/2'
'-x+1/2, -z, y+1/2'
'z+1/2, -x, y+1/2'
'x+1/2, z, y+1/2'
'-y+1/2, -z, -x+1/2'
'z+1/2, y, x+1/2'
'z+1/2, -y, -x+1/2'
'-z+1/2, -y, x+1/2'
'-z+1/2, y, -x+1/2'
'-y+1/2, z, x+1/2'
'y+1/2, z, -x+1/2'
'y+1/2, -z, x+1/2'
'-x+1/2, -y+1/2, -z'
'y+1/2, -x+1/2, -z'
'x+1/2, y+1/2, -z'
'-y+1/2, x+1/2, -z'
'-x+1/2, y+1/2, z'
'-y+1/2, -x+1/2, z'
'x+1/2, -y+1/2, z'
'y+1/2, x+1/2, z'
'-z+1/2, -x+1/2, -y'
'x+1/2, -z+1/2, -y'
'z+1/2, x+1/2, -y'
'-x+1/2, z+1/2, -y'
'-z+1/2, x+1/2, y'
'-x+1/2, -z+1/2, y'
'z+1/2, -x+1/2, y'
'x+1/2, z+1/2, y'
'-y+1/2, -z+1/2, -x'
'z+1/2, y+1/2, x'
'z+1/2, -y+1/2, -x'
'-z+1/2, -y+1/2, x'
'-z+1/2, y+1/2, -x'
'-y+1/2, z+1/2, x'
'y+1/2, z+1/2, -x'
'y+1/2, -z+1/2, x'

loop_
_atom_site_label
_atom_site_type_symbol
_atom_site_fract_x
_atom_site_fract_y
_atom_site_fract_z
_atom_site_U_iso_or_equiv
_atom_site_adp_type
_atom_site_occupancy
_atom_site_site_symmetry_order
_atom_site_calc_flag
_atom_site_refinement_flags_posn
_atom_site_refinement_flags_adp
_atom_site_refinement_flags_occupancy
C1 C 0.0420(2) 0.2658(4) 0.0420(2) 0.082(4) Uani 1 2 d S T P
C2 C 0.06606(19) 0.2647(3) 0.06606(19) 0.077(3) Uani 1 2 d S T P
C3 C 0.07816(17) 0.2916(3) 0.07816(17) 0.064(3) Uani 1 2 d S T P
H01W H 0.071367 0.310628 0.071367 0.077 Uiso 1 2 calc R U P
C4 C 0.0994(2) 0.2895(3) 0.0994(2) 0.079(3) Uani 1 2 d S T P
C5 C 0.1098(2) 0.2606(3) 0.1098(2) 0.094(4) Uani 1 2 d S T P
H040 H 0.124875 0.259860 0.124875 0.113 Uiso 1 2 calc R U P
C6 C 0.0983(2) 0.2339(4) 0.0983(2) 0.103(5) Uani 1 2 d S T P
C7 C 0.0761(2) 0.2360(3) 0.0761(2) 0.090(4) Uani 1 2 d S T P
H03L H 0.067698 0.218293 0.067698 0.107 Uiso 1 2 calc R U P
C8 C 0.1143(2) 0.3173(3) 0.1143(2) 0.085(4) Uani 1 2 d S T P
C9 C 0.0967(2) 0.1787(3) 0.0967(2) 0.119(6) Uani 1 2 d S T P
C10 C 0.1119(2) 0.1496(3) 0.1119(2) 0.086(4) Uani 1 2 d S T P
C11 C 0.0995(3) 0.13742(19) 0.13742(19) 0.076(3) Uani 1 2 d S T P
C12 C 0.0720(3) 0.1528(3) 0.1528(3) 0.124(5) Uani 1 2 d S T P
H04C H 0.059916 0.137804 0.165670 0.149 Uiso 1 1 d R U .
H04I H 0.078986 0.167574 0.167533 0.149 Uiso 1 2 d R U P
N1 N 0.10902(19) 0.2059(3) 0.10902(19) 0.110(4) Uani 1 2 d S T P
H01Q H 0.128578 0.205691 0.109590 0.133 Uiso 1 1 d R U .
O1 O 0.03273(12) 0.2918(2) 0.03273(12) 0.082(2) Uani 1 2 d S T P
O2 O 0.03164(15) 0.2403(2) 0.03164(15) 0.104(3) Uani 1 2 d S TU P
O1W O 0.000000 0.3458(4) 0.000000 0.117(6) Uani 1 8 d S T P
H01K H 0.000000 0.359751 -0.016240 0.176 Uiso 1 2 d R U P
O3 O 0.10458(15) 0.3434(2) 0.10458(15) 0.095(3) Uani 1 2 d S T P
O2W O 0.000000 0.1875(4) 0.000000 0.121(7) Uani 1 8 d S T P
H01A H 0.012170 0.173720 -0.012170 0.182 Uiso 1 2 d R U P
O4 O 0.13460(17) 0.3143(2) 0.13460(17) 0.124(4) Uani 1 2 d S T P
O3W O 0.0873(3) 0.4127(3) 0.0873(3) 0.186(10) Uani 1 6 d S T P
H H 0.073356 0.426669 0.092560 0.279 Uiso 1 2 d R U P
O4W O 0.18851(18) 0.31149(18) 0.18851(18) 0.115(6) Uani 1 6 d S T P
H01E H 0.203196 0.317700 0.203207 0.173 Uiso 1 2 d R U P
Zn1 Zn 0.000000 0.29982(5) 0.000000 0.0616(9) Uani 1 8 d S T P
Zn2 Zn 0.000000 0.23169(5) 0.000000 0.0606(9) Uani 1 8 d S T P
Zn3 Zn 0.11605(4) 0.38395(4) 0.11605(4) 0.0937(11) Uani 1 6 d S T P
Zn4 Zn 0.15982(5) 0.34018(5) 0.15982(5) 0.1191(13) Uani 1 6 d S T P

loop_
_atom_site_aniso_label
_atom_site_aniso_U_11
_atom_site_aniso_U_22
_atom_site_aniso_U_33
_atom_site_aniso_U_23
_atom_site_aniso_U_13
_atom_site_aniso_U_12
C1 0.065(5) 0.115(12) 0.065(5) 0.009(6) -0.006(6) 0.009(6)
C2 0.067(5) 0.097(10) 0.067(5) 0.001(5) -0.013(6) 0.001(5)
C3 0.058(4) 0.077(8) 0.058(4) 0.004(4) -0.006(5) 0.004(4)
C4 0.075(5) 0.087(9) 0.075(5) -0.003(5) 0.010(7) -0.003(5)
C5 0.099(6) 0.085(10) 0.099(6) -0.003(5) -0.041(8) -0.003(5)
C6 0.099(7) 0.112(12) 0.099(7) -0.009(6) -0.046(8) -0.009(6)
C7 0.095(6) 0.079(9) 0.095(6) -0.004(5) -0.033(8) -0.004(5)
C8 0.084(6) 0.085(10) 0.084(6) -0.013(6) 0.006(7) -0.013(6)
C9 0.136(9) 0.084(10) 0.136(9) 0.001(6) -0.057(11) 0.001(6)
C10 0.092(6) 0.074(9) 0.092(6) -0.003(5) -0.013(8) -0.003(5)
C11 0.056(7) 0.086(5) 0.086(5) -0.005(7) -0.002(4) -0.002(4)
C12 0.105(12) 0.133(8) 0.133(8) -0.017(11) 0.003(7) 0.003(7)
N1 0.124(6) 0.083(8) 0.124(6) 0.002(5) -0.041(8) 0.002(5)
O1 0.074(3) 0.097(6) 0.074(3) 0.006(3) -0.025(4) 0.006(3)
O2 0.116(4) 0.082(5) 0.116(4) -0.004(3) -0.053(5) -0.004(3)
O1W 0.149(11) 0.053(10) 0.149(11) 0.000 0.000 0.000
O3 0.100(4) 0.084(6) 0.100(4) -0.005(4) -0.004(5) -0.005(4)
O2W 0.158(12) 0.048(10) 0.158(12) 0.000 0.000 0.000
O4 0.138(6) 0.097(7) 0.138(6) -0.010(4) -0.056(8) -0.010(4)
O3W 0.186(10) 0.186(10) 0.186(10) 0.048(9) -0.048(9) 0.048(9)
O4W 0.115(6) 0.115(6) 0.115(6) 0.033(5) -0.033(5) 0.033(5)
Zn1 0.0705(12) 0.0438(14) 0.0705(12) 0.000 0.000 0.000
Zn2 0.0682(11) 0.0453(14) 0.0682(11) 0.000 0.000 0.000
Zn3 0.0937(11) 0.0937(11) 0.0937(11) -0.0051(9) 0.0051(9) -0.0051(9)
Zn4 0.1191(13) 0.1191(13) 0.1191(13) -0.0101(12) 0.0101(12) -0.0101(12)

loop_
_atom_type_symbol
_atom_type_description
_atom_type_scat_dispersion_real
_atom_type_scat_dispersion_imag
_atom_type_scat_source
C C 0.0033 0.0016 'International Tables Vol C Tables 4.2.6.8 and 6.1.1.4'
H H 0.0000 0.0000 'International Tables Vol C Tables 4.2.6.8 and 6.1.1.4'
N N 0.0061 0.0033 'International Tables Vol C Tables 4.2.6.8 and 6.1.1.4'
O O 0.0106 0.0060 'International Tables Vol C Tables 4.2.6.8 and 6.1.1.4'
Zn Zn 0.2839 1.4301 'International Tables Vol C Tables 4.2.6.8 and 6.1.1.4'

loop_
_geom_angle_atom_site_label_1
_geom_angle_atom_site_label_2
_geom_angle_atom_site_label_3
_geom_angle
_geom_angle_site_symmetry_1
_geom_angle_site_symmetry_3
O2 C1 O1 123.5(12) . .
O2 C1 C2 117.8(13) . .
O1 C1 C2 118.7(13) . .
C3 C2 C7 121.3(11) . .
C3 C2 C1 120.4(12) . .
C7 C2 C1 118.3(12) . .
C4 C3 C2 118.4(12) . .
C4 C3 H01W 120.8 . .
C2 C3 H01W 120.8 . .
C3 C4 C5 121.1(12) . .
C3 C4 C8 123.1(13) . .
C5 C4 C8 115.8(12) . .
C6 C5 C4 121.6(13) . .
C6 C5 H040 119.2 . .
C4 C5 H040 119.2 . .
C5 C6 C7 117.5(14) . .
C5 C6 N1 120.4(12) . .
C7 C6 N1 122.1(13) . .
C6 C7 C2 120.1(13) . .
C6 C7 H03L 119.9 . .
C2 C7 H03L 119.9 . .
O4 C8 O3 123.7(13) . .
O4 C8 C4 121.0(14) . .
O3 C8 C4 115.3(13) . .
N1 C9 C10 110.7(12) . .
C11 C10 C11 120.6(14) . 17
C11 C10 C9 119.7(7) . .
C11 C10 C9 119.7(7) 17 .
C10 C11 C10 119.3(14) 9 .
C10 C11 C12 120.3(7) 9 .
C10 C11 C12 120.3(7) . .
C11 C12 H04C 111.5 . .
C11 C12 H04I 109.7 . .
H04C C12 H04I 103.3 . .
C11 C12 H04C 111.5(3) . 112
H04C C12 H04C 116.7 . 112
H04I C12 H04C 103.2 . 112
C6 N1 C9 118.9(12) . .
C6 N1 H01Q 110.6 . .
C9 N1 H01Q 112.7 . .
C6 N1 H01Q 110.6(5) . 114
C9 N1 H01Q 112.8(5) . 114
H01Q N1 H01Q 86.7 . 114
C1 O1 Zn1 126.6(9) . .
C1 O2 Zn2 130.8(9) . .
Zn1 O1W H01K 130.6 . .
C8 O3 Zn3 130.6(9) . .
Zn2 O2W H01A 128.7 . .
C8 O4 Zn4 137.9(10) . .
Zn3 O3W H 129.8 . .
Zn3 O3W H 129.759(7) . 130
H O3W H 83.6 . 130
Zn3 O3W H 129.759(5) . 37
H O3W H 83.5 . 37
H O3W H 83.4 130 37
Zn4 O4W H01E 128.1 . .
O1W Zn1 O1 99.9(3) . .
O1W Zn1 O1 99.9(3) . 7
O1 Zn1 O1 160.2(5) . 7
O1W Zn1 O1 99.9(3) . 101
O1 Zn1 O1 88.31(9) . 101
O1 Zn1 O1 88.31(9) 7 101
O1W Zn1 O1 99.9(3) . 99
O1 Zn1 O1 88.31(9) . 99
O1 Zn1 O1 88.31(9) 7 99
O1 Zn1 O1 160.2(5) 101 99
O1W Zn1 Zn2 180.0 . .
O1 Zn1 Zn2 80.1(3) . .
O1 Zn1 Zn2 80.1(3) 7 .
O1 Zn1 Zn2 80.1(3) 101 .
O1 Zn1 Zn2 80.1(3) 99 .
O2W Zn2 O2 101.0(3) . 7
O2W Zn2 O2 101.0(3) . 101
O2 Zn2 O2 87.93(11) 7 101
O2W Zn2 O2 101.0(3) . 99
O2 Zn2 O2 87.93(11) 7 99
O2 Zn2 O2 158.1(6) 101 99
O2W Zn2 O2 101.0(3) . .
O2 Zn2 O2 158.1(6) 7 .
O2 Zn2 O2 87.93(11) 101 .
O2 Zn2 O2 87.93(11) 99 .
O2W Zn2 Zn1 180.0 . .
O2 Zn2 Zn1 79.0(3) 7 .
O2 Zn2 Zn1 79.0(3) 101 .
O2 Zn2 Zn1 79.0(3) 99 .
O2 Zn2 Zn1 79.0(3) . .
O3 Zn3 O3 114.8(2) 130 174
O3 Zn3 O3 114.8(2) 130 .
O3 Zn3 O3 114.8(2) 174 .
O3 Zn3 O3W 103.4(3) 130 .
O3 Zn3 O3W 103.4(3) 174 .
O3 Zn3 O3W 103.4(3) . .
O4 Zn4 O4 110.2(3) . 130
O4 Zn4 O4 110.2(3) . 174
O4 Zn4 O4 110.2(3) 130 174
O4 Zn4 O4W 108.7(3) . .
O4 Zn4 O4W 108.7(3) 130 .
O4 Zn4 O4W 108.7(3) 174 .

loop_
_geom_bond_atom_site_label_1
_geom_bond_atom_site_label_2
_geom_bond_distance
_geom_bond_site_symmetry_2
C1 O2 1.281(16) .
C1 O1 1.266(15) .
C1 C2 1.487(18) .
C2 C3 1.392(16) .
C2 C7 1.393(16) .
C3 C4 1.312(15) .
C3 H01W 0.9300 .
C4 C5 1.413(18) .
C4 C8 1.522(18) .
C5 C6 1.362(17) .
C5 H040 0.9300 .
C6 C7 1.376(17) .
C6 N1 1.391(17) .
C7 H03L 0.9300 .
C8 O4 1.262(15) .
C8 O3 1.287(16) .
C9 N1 1.407(16) .
C9 C10 1.583(19) .
C10 C11 1.345(8) .
C10 C11 1.345(8) 17
C11 C12 1.532(19) .
C12 H04C 1.0095 .
C12 H04I 0.9586 .
C12 H04C 1.0095 112
N1 H01Q 0.8534 .
N1 H01Q 0.8533 114
O1 Zn1 2.049(7) .
O2 Zn2 1.988(9) .
O1W Zn1 2.007(16) .
O1W H01K 0.9328 .
O3 Zn3 1.903(9) .
O2W Zn2 1.926(17) .
O2W H01A 0.9624 .
O4 Zn4 1.923(10) .
O3W Zn3 2.17(2) .
O3W H 0.8901 .
O3W H 0.8901 130
O3W H 0.8901 37
O4W Zn4 2.167(14) .
O4W H01E 0.9459 .
Zn1 Zn2 2.971(3) .

loop_
_geom_torsion_atom_site_label_1
_geom_torsion_atom_site_label_2
_geom_torsion_atom_site_label_3
_geom_torsion_atom_site_label_4
_geom_torsion
_geom_torsion_site_symmetry_1
_geom_torsion_site_symmetry_4
O2 C1 C2 C3 180.000(1) . .
O1 C1 C2 C3 0.000(1) . .
O2 C1 C2 C7 0.000(1) . .
O1 C1 C2 C7 180.000(1) . .
C7 C2 C3 C4 0.000(2) . .
C1 C2 C3 C4 180.000(1) . .
C2 C3 C4 C5 0.000(1) . .
C2 C3 C4 C8 180.000(1) . .
C3 C4 C5 C6 0.000(2) . .
C8 C4 C5 C6 180.000(1) . .
C4 C5 C6 C7 0.000(2) . .
C4 C5 C6 N1 180.000(1) . .
C5 C6 C7 C2 0.000(1) . .
N1 C6 C7 C2 180.000(1) . .
C3 C2 C7 C6 0.000(2) . .
C1 C2 C7 C6 180.000(1) . .
C3 C4 C8 O4 180.000(2) . .
C5 C4 C8 O4 0.000(2) . .
C3 C4 C8 O3 0.000(2) . .
C5 C4 C8 O3 180.000(1) . .
N1 C9 C10 C11 89.5(11) . .
N1 C9 C10 C11 -89.5(11) . 17
C11 C10 C11 C10 -3(3) 17 9
C9 C10 C11 C10 177.4(8) . 9
C11 C10 C11 C12 175.3(9) 17 .
C9 C10 C11 C12 -3.8(19) . .
C5 C6 N1 C9 180.000(1) . .
C7 C6 N1 C9 0.000(1) . .
C10 C9 N1 C6 180.000(1) . .
O2 C1 O1 Zn1 0.000(1) . .
C2 C1 O1 Zn1 180.000(1) . .
O1 C1 O2 Zn2 0.000(1) . .
C2 C1 O2 Zn2 180.000(1) . .
O4 C8 O3 Zn3 0.000(2) . .
C4 C8 O3 Zn3 180.000(1) . .
O3 C8 O4 Zn4 0.000(2) . .
C4 C8 O4 Zn4 180.000(1) . .
